data_1568458
loop_
_publ_author_name
'Bryant, Mathew J.'
'Fuertes, Sara'
'Hatcher, Lauren E.'
'Thomas, Lynne H.'
'Raithby, Paul R.'

_publ_section_title
;
 Structural modifications to platinum(II) pincer complexes resulting in
 changes in their vapochromic and solvatochromic properties.
;
_journal_issue 0
_journal_name_full 'Faraday discussions'
_journal_page_first 411
_journal_page_last 433
_journal_paper_doi 10.1039/d3fd00025g
_journal_volume 244
_journal_year 2023
_chemical_formula_moiety 'C19 H13 N3 O Pt'
_chemical_formula_sum 'C19 H13 N3 O Pt'
_chemical_formula_weight 494.41
_chemical_name_systematic
;
Cyano[acetyl 3,5-di(2-pyridyl)phenyl]platinum
;
_space_group_crystal_system monoclinic
_space_group_IT_number 14
_space_group_name_Hall '-P 2ybc'
_space_group_name_H-M_alt 'P 1 21/c 1'
_atom_sites_solution_hydrogens geom
_atom_sites_solution_primary direct
_audit_creation_date 2023-01-29
_audit_creation_method
;
Olex2 1.5
(compiled 2022.04.07 svn.rca3783a0 for OlexSys, GUI svn.r6498)
;
_audit_update_record
;
2023-01-29 deposited with the CCDC.	2023-02-08 downloaded from the CCDC.
;
_cell_angle_alpha 90
_cell_angle_beta 102.975(3)
_cell_angle_gamma 90
_cell_formula_units_Z 4
_cell_length_a 6.8945(2)
_cell_length_b 15.5988(4)
_cell_length_c 14.7127(5)
_cell_measurement_reflns_used 11454
_cell_measurement_temperature 150.0(2)
_cell_measurement_theta_max 29.0500
_cell_measurement_theta_min 2.9700
_cell_volume 1541.89(8)
_computing_molecular_graphics 'Olex2 1.5 (Dolomanov et al., 2009)'
_computing_publication_material 'Olex2 1.5 (Dolomanov et al., 2009)'
_computing_structure_refinement 'SHELXL 2013/4 (Sheldrick, 2015)'
_computing_structure_solution 'SIR2002  (Burla et al.,  2007)'
_diffrn_ambient_temperature 150.0(2)
_diffrn_measured_fraction_theta_full 0.999
_diffrn_measured_fraction_theta_max 0.938
_diffrn_measurement_device_type 'Xcalibur, Atlas, Gemini ultra'
_diffrn_radiation_type MoK\a
_diffrn_radiation_wavelength 0.71073
_diffrn_reflns_av_R_equivalents 0.0652
_diffrn_reflns_av_unetI/netI 0.0456
_diffrn_reflns_Laue_measured_fraction_full 0.999
_diffrn_reflns_Laue_measured_fraction_max 0.938
_diffrn_reflns_limit_h_max 9
_diffrn_reflns_limit_h_min -9
_diffrn_reflns_limit_k_max 21
_diffrn_reflns_limit_k_min -21
_diffrn_reflns_limit_l_max 19
_diffrn_reflns_limit_l_min -20
_diffrn_reflns_number 33906
_diffrn_reflns_point_group_measured_fraction_full 0.999
_diffrn_reflns_point_group_measured_fraction_max 0.938
_diffrn_reflns_theta_full 25.000
_diffrn_reflns_theta_max 29.674
_diffrn_reflns_theta_min 2.841
_exptl_absorpt_coefficient_mu 9.110
_exptl_absorpt_correction_T_max 0.826
_exptl_absorpt_correction_T_min 0.463
_exptl_absorpt_correction_type analytical
_exptl_absorpt_process_details
;
CrysAlisPro, Agilent Technologies,
Version 1.171.36.28 (release 01-02-2013 CrysAlis171 .NET)
(compiled Feb  1 2013,16:14:44)
Analytical numeric absorption correction using a multifaceted crystal
			model based on expressions derived by R.C. Clark & J.S. Reid.
(Clark, R. C. & Reid, J. S. (1995). Acta Cryst. A51, 887-897)
;
_exptl_crystal_colour yellow
_exptl_crystal_colour_primary yellow
_exptl_crystal_density_diffrn 2.130
_exptl_crystal_description block
_exptl_crystal_F_000 936
_exptl_crystal_size_max 0.25
_exptl_crystal_size_mid 0.2
_exptl_crystal_size_min 0.18
_refine_diff_density_max 0.991
_refine_diff_density_min -0.706
_refine_diff_density_rms 0.173
_refine_ls_extinction_method none
_refine_ls_goodness_of_fit_ref 1.037
_refine_ls_hydrogen_treatment constr
_refine_ls_matrix_type full
_refine_ls_number_parameters 218
_refine_ls_number_reflns 4100
_refine_ls_number_restraints 0
_refine_ls_restrained_S_all 1.037
_refine_ls_R_factor_all 0.0501
_refine_ls_R_factor_gt 0.0290
_refine_ls_shift/su_max 0.001
_refine_ls_shift/su_mean 0.000
_refine_ls_structure_factor_coef Fsqd
_refine_ls_weighting_details 'w=1/[\s^2^(Fo^2^)+(0.0127P)^2^+0.7909P] where P=(Fo^2^+2Fc^2^)/3'
_refine_ls_weighting_scheme calc
_refine_ls_wR_factor_gt 0.0402
_refine_ls_wR_factor_ref 0.0448
_reflns_Friedel_coverage 0.000
_reflns_number_gt 3168
_reflns_number_total 4100
_reflns_threshold_expression 'I > 2\s(I)'
_cod_data_source_file d3fd00025g2.cif
_cod_data_source_block 2_yellow
_cod_depositor_comments 'Adding full bibliography for 1568457--1568459.cif.'
_cod_original_cell_volume 1541.90(8)
_cod_database_code 1568458
_shelxl_version_number 2013-4
_shelx_space_group_comment
;
The symmetry employed for this shelxl refinement is uniquely defined
by the following loop, which should always be used as a source of
symmetry information in preference to the above space-group names.
They are only intended as comments.
;
_olex2_refinement_description
;
1. Fixed Uiso
 At 1.2 times of:
  All C(H) groups
 At 1.5 times of:
  All C(H,H,H) groups
2.a Aromatic/amide H refined with riding coordinates:
 C18(H18), C10(H10), C8(H8), C12(H12), C15(H15), C4(H4), C17(H17), C13(H13),
 C11(H11), C16(H16)
2.b Idealised Me refined as rotating group:
 C1(H1A,H1B,H1C)
;
_olex2_exptl_crystal_mounting_method 'Mounted in oil'
_olex2_submission_original_sample_id 2_yellow
_olex2_submission_special_instructions 'No special instructions were received'

loop_
_space_group_symop_operation_xyz
'x, y, z'
'-x, y+1/2, -z+1/2'
'-x, -y, -z'
'x, -y-1/2, z-1/2'

loop_
_atom_site_label
_atom_site_type_symbol
_atom_site_fract_x
_atom_site_fract_y
_atom_site_fract_z
_atom_site_U_iso_or_equiv
_atom_site_adp_type
_atom_site_occupancy
_atom_site_site_symmetry_order
_atom_site_calc_flag
_atom_site_refinement_flags_posn
_atom_site_refinement_flags_adp
_atom_site_refinement_flags_occupancy
_atom_site_disorder_assembly
_atom_site_disorder_group
Pt1 Pt 0.31387(2) 0.09751(2) 0.57445(2) 0.01909(5) Uani 1 1 d . . . . .
N3 N 0.4449(6) 0.2950(2) 0.5861(2) 0.0380(9) Uani 1 1 d . . . . .
C3 C 0.1714(5) -0.1962(2) 0.5814(3) 0.0238(8) Uani 1 1 d . . . . .
C2 C 0.1232(6) -0.2889(2) 0.5870(3) 0.0283(9) Uani 1 1 d . . . . .
C9 C 0.2970(5) 0.0000(2) 0.7402(3) 0.0222(8) Uani 1 1 d . . . . .
C18 C 0.2818(5) 0.1241(2) 0.3667(3) 0.0240(8) Uani 1 1 d . . . . .
H18 H 0.3112 0.1826 0.3819 0.029 Uiso 1 1 calc R U . . .
C1 C 0.0960(7) -0.3429(3) 0.5003(3) 0.0391(11) Uani 1 1 d . . . . .
H1A H 0.0797 -0.4031 0.5162 0.059 Uiso 1 1 calc R U . . .
H1B H 0.2131 -0.3371 0.4734 0.059 Uiso 1 1 calc R U . . .
H1C H -0.0226 -0.3237 0.4549 0.059 Uiso 1 1 calc R U . . .
C10 C 0.3045(6) -0.0182(3) 0.8327(3) 0.0270(9) Uani 1 1 d . . . . .
H10 H 0.2828 -0.0752 0.8510 0.032 Uiso 1 1 calc R U . . .
N1 N 0.3333(4) 0.08162(18) 0.7134(2) 0.0208(7) Uani 1 1 d . . . . .
O1 O 0.1082(5) -0.32075(18) 0.6605(2) 0.0434(8) Uani 1 1 d . . . . .
C6 C 0.2516(5) -0.0232(2) 0.5774(2) 0.0192(8) Uani 1 1 d . . . . .
C19 C 0.3938(6) 0.2248(2) 0.5781(3) 0.0243(8) Uani 1 1 d . . . . .
C8 C 0.1740(5) -0.1570(2) 0.4965(3) 0.0236(8) Uani 1 1 d . . . . .
H8 H 0.1492 -0.1897 0.4406 0.028 Uiso 1 1 calc R U . . .
N2 N 0.2699(4) 0.06910(18) 0.4359(2) 0.0211(7) Uani 1 1 d . . . . .
C12 C 0.3819(6) 0.1276(3) 0.8716(3) 0.0328(10) Uani 1 1 d . . . . .
H12 H 0.4117 0.1725 0.9162 0.039 Uiso 1 1 calc R U . . .
C15 C 0.1918(5) -0.0425(2) 0.3219(3) 0.0240(8) Uani 1 1 d . . . . .
H15 H 0.1590 -0.1007 0.3069 0.029 Uiso 1 1 calc R U . . .
C4 C 0.2109(5) -0.1489(2) 0.6650(3) 0.0244(9) Uani 1 1 d . . . . .
H4 H 0.2105 -0.1763 0.7226 0.029 Uiso 1 1 calc R U . . .
C17 C 0.2533(6) 0.0991(3) 0.2750(3) 0.0276(9) Uani 1 1 d . . . . .
H17 H 0.2652 0.1395 0.2282 0.033 Uiso 1 1 calc R U . . .
C13 C 0.3767(6) 0.1433(2) 0.7783(3) 0.0286(9) Uani 1 1 d . . . . .
H13 H 0.4048 0.1995 0.7598 0.034 Uiso 1 1 calc R U . . .
C7 C 0.2134(5) -0.0692(2) 0.4941(3) 0.0209(8) Uani 1 1 d . . . . .
C14 C 0.2238(5) -0.0154(2) 0.4134(2) 0.0199(8) Uani 1 1 d . . . . .
C11 C 0.3435(6) 0.0463(3) 0.8987(3) 0.0319(10) Uani 1 1 d . . . . .
H11 H 0.3436 0.0345 0.9621 0.038 Uiso 1 1 calc R U . . .
C5 C 0.2506(5) -0.0616(2) 0.6625(3) 0.0224(8) Uani 1 1 d . . . . .
C16 C 0.2073(5) 0.0148(2) 0.2518(3) 0.0267(9) Uani 1 1 d . . . . .
H16 H 0.1865 -0.0038 0.1888 0.032 Uiso 1 1 calc R U . . .

loop_
_atom_site_aniso_label
_atom_site_aniso_U_11
_atom_site_aniso_U_22
_atom_site_aniso_U_33
_atom_site_aniso_U_23
_atom_site_aniso_U_13
_atom_site_aniso_U_12
Pt1 0.02009(8) 0.01953(7) 0.01763(8) -0.00036(7) 0.00418(5) 0.00070(7)
N3 0.056(2) 0.033(2) 0.026(2) -0.0004(17) 0.0109(17) -0.0055(19)
C3 0.021(2) 0.0241(19) 0.027(2) 0.0026(17) 0.0066(16) 0.0051(16)
C2 0.020(2) 0.0253(19) 0.039(3) 0.002(2) 0.0054(18) 0.0010(17)
C9 0.0176(19) 0.027(2) 0.020(2) -0.0010(17) 0.0021(15) 0.0037(16)
C18 0.024(2) 0.0250(19) 0.023(2) 0.0027(16) 0.0041(16) -0.0005(16)
C1 0.047(3) 0.023(2) 0.047(3) -0.002(2) 0.012(2) -0.0018(19)
C10 0.024(2) 0.031(2) 0.025(2) 0.0052(18) 0.0046(17) 0.0061(17)
N1 0.0201(16) 0.0262(17) 0.0155(16) 0.0000(13) 0.0031(13) 0.0041(13)
O1 0.060(2) 0.0305(16) 0.0380(19) 0.0083(14) 0.0083(16) -0.0059(15)
C6 0.0153(18) 0.0188(17) 0.022(2) 0.0014(15) 0.0021(15) 0.0018(14)
C19 0.033(2) 0.022(2) 0.018(2) 0.0017(16) 0.0062(17) 0.0020(17)
C8 0.023(2) 0.0221(19) 0.026(2) -0.0029(16) 0.0052(17) 0.0035(16)
N2 0.0197(16) 0.0222(15) 0.0208(17) 0.0001(13) 0.0035(13) 0.0024(13)
C12 0.040(3) 0.036(2) 0.020(2) -0.0058(18) 0.0019(19) 0.0102(19)
C15 0.019(2) 0.029(2) 0.024(2) -0.0005(17) 0.0033(16) 0.0022(16)
C4 0.020(2) 0.028(2) 0.026(2) 0.0080(17) 0.0066(16) 0.0045(16)
C17 0.026(2) 0.037(2) 0.022(2) 0.0068(19) 0.0074(16) -0.0020(19)
C13 0.030(2) 0.028(2) 0.027(2) -0.0033(18) 0.0036(18) 0.0049(17)
C7 0.0144(18) 0.0270(19) 0.021(2) -0.0024(16) 0.0036(15) 0.0032(15)
C14 0.0145(19) 0.0248(18) 0.021(2) 0.0001(16) 0.0041(15) 0.0006(15)
C11 0.035(2) 0.040(2) 0.021(2) 0.0046(19) 0.0043(18) 0.0099(19)
C5 0.018(2) 0.0269(19) 0.023(2) 0.0027(17) 0.0059(16) 0.0072(16)
C16 0.021(2) 0.038(2) 0.021(2) -0.0025(18) 0.0059(16) 0.0023(18)

loop_
_atom_type_symbol
_atom_type_description
_atom_type_scat_dispersion_real
_atom_type_scat_dispersion_imag
_atom_type_scat_source
C C 0.0033 0.0016 'International Tables Vol C Tables 4.2.6.8 and 6.1.1.4'
H H 0.0000 0.0000 'International Tables Vol C Tables 4.2.6.8 and 6.1.1.4'
N N 0.0061 0.0033 'International Tables Vol C Tables 4.2.6.8 and 6.1.1.4'
O O 0.0106 0.0060 'International Tables Vol C Tables 4.2.6.8 and 6.1.1.4'
Pt Pt -1.7033 8.3905 'International Tables Vol C Tables 4.2.6.8 and 6.1.1.4'

loop_
_geom_angle_atom_site_label_1
_geom_angle_atom_site_label_2
_geom_angle_atom_site_label_3
_geom_angle
_geom_angle_site_symmetry_1
_geom_angle_site_symmetry_3
_geom_angle_publ_flag
N1 Pt1 C19 97.74(13) . . ?
N1 Pt1 N2 159.89(12) . . ?
C6 Pt1 N1 79.84(13) . . ?
C6 Pt1 C19 176.61(15) . . ?
C6 Pt1 N2 80.04(13) . . ?
N2 Pt1 C19 102.37(13) . . ?
C8 C3 C2 121.6(3) . . ?
C8 C3 C4 120.9(3) . . ?
C4 C3 C2 117.5(3) . . ?
C3 C2 C1 118.9(4) . . ?
O1 C2 C3 120.7(4) . . ?
O1 C2 C1 120.4(4) . . ?
C10 C9 C5 125.7(3) . . ?
N1 C9 C10 120.4(3) . . ?
N1 C9 C5 113.9(3) . . ?
N2 C18 H18 118.6 . . ?
N2 C18 C17 122.7(4) . . ?
C17 C18 H18 118.6 . . ?
C2 C1 H1A 109.5 . . ?
C2 C1 H1B 109.5 . . ?
C2 C1 H1C 109.5 . . ?
H1A C1 H1B 109.5 . . ?
H1A C1 H1C 109.5 . . ?
H1B C1 H1C 109.5 . . ?
C9 C10 H10 120.0 . . ?
C9 C10 C11 120.1(4) . . ?
C11 C10 H10 120.0 . . ?
C9 N1 Pt1 115.3(2) . . ?
C13 N1 Pt1 125.6(3) . . ?
C13 N1 C9 119.1(3) . . ?
C7 C6 Pt1 118.7(3) . . ?
C5 C6 Pt1 119.1(3) . . ?
C5 C6 C7 122.2(3) . . ?
N3 C19 Pt1 175.5(3) . . ?
C3 C8 H8 120.2 . . ?
C3 C8 C7 119.6(3) . . ?
C7 C8 H8 120.2 . . ?
C18 N2 Pt1 126.5(3) . . ?
C18 N2 C14 118.6(3) . . ?
C14 N2 Pt1 114.9(2) . . ?
C13 C12 H12 120.4 . . ?
C11 C12 H12 120.4 . . ?
C11 C12 C13 119.1(4) . . ?
C14 C15 H15 119.8 . . ?
C14 C15 C16 120.4(4) . . ?
C16 C15 H15 119.8 . . ?
C3 C4 H4 120.3 . . ?
C5 C4 C3 119.4(4) . . ?
C5 C4 H4 120.3 . . ?
C18 C17 H17 120.4 . . ?
C18 C17 C16 119.2(4) . . ?
C16 C17 H17 120.4 . . ?
N1 C13 C12 122.0(4) . . ?
N1 C13 H13 119.0 . . ?
C12 C13 H13 119.0 . . ?
C6 C7 C8 118.8(3) . . ?
C6 C7 C14 112.6(3) . . ?
C8 C7 C14 128.7(3) . . ?
N2 C14 C15 120.2(3) . . ?
N2 C14 C7 113.8(3) . . ?
C15 C14 C7 126.0(3) . . ?
C10 C11 H11 120.4 . . ?
C12 C11 C10 119.2(4) . . ?
C12 C11 H11 120.4 . . ?
C6 C5 C9 111.9(3) . . ?
C6 C5 C4 119.1(4) . . ?
C4 C5 C9 129.0(4) . . ?
C15 C16 H16 120.6 . . ?
C17 C16 C15 118.8(4) . . ?
C17 C16 H16 120.6 . . ?

loop_
_geom_bond_atom_site_label_1
_geom_bond_atom_site_label_2
_geom_bond_distance
_geom_bond_site_symmetry_2
_geom_bond_publ_flag
Pt1 N1 2.033(3) . ?
Pt1 C6 1.934(3) . ?
Pt1 C19 2.058(4) . ?
Pt1 N2 2.042(3) . ?
N3 C19 1.148(5) . ?
C3 C2 1.489(5) . ?
C3 C8 1.395(5) . ?
C3 C4 1.408(5) . ?
C2 C1 1.505(6) . ?
C2 O1 1.216(5) . ?
C9 C10 1.381(5) . ?
C9 N1 1.372(4) . ?
C9 C5 1.472(5) . ?
C18 H18 0.9500 . ?
C18 N2 1.347(5) . ?
C18 C17 1.376(5) . ?
C1 H1A 0.9800 . ?
C1 H1B 0.9800 . ?
C1 H1C 0.9800 . ?
C10 H10 0.9500 . ?
C10 C11 1.383(5) . ?
N1 C13 1.342(5) . ?
C6 C7 1.393(5) . ?
C6 C5 1.390(5) . ?
C8 H8 0.9500 . ?
C8 C7 1.398(5) . ?
N2 C14 1.379(4) . ?
C12 H12 0.9500 . ?
C12 C13 1.387(5) . ?
C12 C11 1.373(6) . ?
C15 H15 0.9500 . ?
C15 C14 1.381(5) . ?
C15 C16 1.387(5) . ?
C4 H4 0.9500 . ?
C4 C5 1.391(5) . ?
C17 H17 0.9500 . ?
C17 C16 1.378(5) . ?
C13 H13 0.9500 . ?
C7 C14 1.468(5) . ?
C11 H11 0.9500 . ?
C16 H16 0.9500 . ?

loop_
_geom_torsion_atom_site_label_1
_geom_torsion_atom_site_label_2
_geom_torsion_atom_site_label_3
_geom_torsion_atom_site_label_4
_geom_torsion
_geom_torsion_site_symmetry_1
_geom_torsion_site_symmetry_2
_geom_torsion_site_symmetry_3
_geom_torsion_site_symmetry_4
_geom_torsion_publ_flag
Pt1 N1 C13 C12 178.3(3) . . . . ?
Pt1 C6 C7 C8 178.2(3) . . . . ?
Pt1 C6 C7 C14 -1.0(4) . . . . ?
Pt1 C6 C5 C9 0.9(4) . . . . ?
Pt1 C6 C5 C4 -178.3(3) . . . . ?
Pt1 N2 C14 C15 -179.7(3) . . . . ?
Pt1 N2 C14 C7 0.5(4) . . . . ?
C3 C8 C7 C6 0.8(5) . . . . ?
C3 C8 C7 C14 179.8(3) . . . . ?
C3 C4 C5 C9 -179.5(3) . . . . ?
C3 C4 C5 C6 -0.4(5) . . . . ?
C2 C3 C8 C7 177.8(3) . . . . ?
C2 C3 C4 C5 -178.0(3) . . . . ?
C9 C10 C11 C12 -2.5(6) . . . . ?
C9 N1 C13 C12 -1.4(6) . . . . ?
C18 N2 C14 C15 0.4(5) . . . . ?
C18 N2 C14 C7 -179.5(3) . . . . ?
C18 C17 C16 C15 -0.2(5) . . . . ?
C10 C9 N1 Pt1 -179.5(3) . . . . ?
C10 C9 N1 C13 0.2(5) . . . . ?
C10 C9 C5 C6 179.0(3) . . . . ?
C10 C9 C5 C4 -1.9(6) . . . . ?
N1 C9 C10 C11 1.7(5) . . . . ?
N1 C9 C5 C6 -0.6(4) . . . . ?
N1 C9 C5 C4 178.5(3) . . . . ?
C6 C7 C14 N2 0.3(4) . . . . ?
C6 C7 C14 C15 -179.6(3) . . . . ?
C8 C3 C2 C1 5.9(5) . . . . ?
C8 C3 C2 O1 -174.9(4) . . . . ?
C8 C3 C4 C5 0.8(5) . . . . ?
C8 C7 C14 N2 -178.8(3) . . . . ?
C8 C7 C14 C15 1.3(6) . . . . ?
N2 C18 C17 C16 1.1(6) . . . . ?
C4 C3 C2 C1 -175.3(3) . . . . ?
C4 C3 C2 O1 3.9(5) . . . . ?
C4 C3 C8 C7 -1.0(5) . . . . ?
C17 C18 N2 Pt1 178.8(3) . . . . ?
C17 C18 N2 C14 -1.2(5) . . . . ?
C13 C12 C11 C10 1.3(6) . . . . ?
C7 C6 C5 C9 179.4(3) . . . . ?
C7 C6 C5 C4 0.3(5) . . . . ?
C14 C15 C16 C17 -0.6(5) . . . . ?
C11 C12 C13 N1 0.7(6) . . . . ?
C5 C9 C10 C11 -177.8(4) . . . . ?
C5 C9 N1 Pt1 0.1(4) . . . . ?
C5 C9 N1 C13 179.8(3) . . . . ?
C5 C6 C7 C8 -0.4(5) . . . . ?
C5 C6 C7 C14 -179.6(3) . . . . ?
C16 C15 C14 N2 0.5(5) . . . . ?
C16 C15 C14 C7 -179.6(3) . . . . ?
